data_7130710
loop_
_publ_author_name
'Tang, Shi-Zhong'
'Xiang, Kai'
'Ye, Rui'
'Chen, Meng-En'
'Yu, Jian-Chang'
'He, Zhi-Juan'
'Zhang, Fu-Min'

_publ_section_title
;
 Preparation of thioamides from alkyl bromides, nitriles, and hydrogen
 sulfide through a thio-Ritter-type reaction
;
_journal_name_full 'Chemical Communications'
_journal_paper_doi 10.1039/D2CC04210J
_journal_year 2022
_chemical_formula_moiety 'C13 H21 N S'
_chemical_formula_sum 'C13 H21 N S'
_chemical_formula_weight 223.37
_space_group_crystal_system monoclinic
_space_group_IT_number 14
_space_group_name_Hall '-P 2ybc'
_space_group_name_H-M_alt 'P 1 21/c 1'
_atom_sites_solution_hydrogens geom
_atom_sites_solution_primary dual
_audit_creation_date 2022-04-26
_audit_creation_method
;
Olex2 1.3
(compiled 2020.11.12 svn.r5f609507 for OlexSys, GUI svn.r6408)
;
_audit_update_record
;
2022-04-26 deposited with the CCDC.	2022-09-14 downloaded from the CCDC.
;
_cell_angle_alpha 90
_cell_angle_beta 94.9987(13)
_cell_angle_gamma 90
_cell_formula_units_Z 4
_cell_length_a 11.16255(17)
_cell_length_b 10.98512(17)
_cell_length_c 10.23216(13)
_cell_measurement_reflns_used 7016
_cell_measurement_temperature 149.99(10)
_cell_measurement_theta_max 77.3990
_cell_measurement_theta_min 3.9590
_cell_volume 1249.92(3)
_computing_cell_refinement 'CrysAlisPro 1.171.41.113a (Rigaku OD, 2021)'
_computing_data_collection 'CrysAlisPro 1.171.41.113a (Rigaku OD, 2021)'
_computing_data_reduction 'CrysAlisPro 1.171.41.113a (Rigaku OD, 2021)'
_computing_molecular_graphics 'Olex2 1.3 (Dolomanov et al., 2009)'
_computing_publication_material 'Olex2 1.3 (Dolomanov et al., 2009)'
_computing_structure_refinement 'SHELXL 2018/3 (Sheldrick, 2015)'
_computing_structure_solution 'SHELXT  (Sheldrick, 2015)'
_diffrn_ambient_environment N~2~
_diffrn_ambient_temperature 149.99(10)
_diffrn_detector 'Hybrid Pixel Array Detector'
_diffrn_detector_area_resol_mean 10.0000
_diffrn_detector_type HyPix
_diffrn_measured_fraction_theta_full 0.999
_diffrn_measured_fraction_theta_max 0.944
_diffrn_measurement_details
;
List of Runs (angles in degrees, time in seconds):

  # Type    Start    End  Width  t~exp~   \w     \q     \k     \f   Frames
#--------------------------------------------------------------------------
  1  \w     61.00 105.00   0.50    0.05    --   47.57 147.00 -11.00   88
  2  \w     90.00 115.00   0.50    0.08    --  107.75 147.00 -11.00   50
  3  \w     79.00 142.00   0.50    0.08    --  107.75 124.00-177.00  126
  4  \w    131.00 174.00   0.50    0.08    --  107.75  19.00   0.00   86
  5  \w     95.00 121.00   0.50    0.08    --  107.75  19.00   0.00   52
  6  \w     46.00  72.00   0.50    0.08    --  107.75 -99.00 120.00   52
  7  \w     74.00 108.00   0.50    0.08    --  107.75-124.00 103.00   68
  8  \w     35.00  62.00   0.50    0.08    --  107.75 -57.00  60.00   54
  9  \w     67.00 120.00   0.50    0.08    --  107.75-147.00 -61.00  106
 10  \w     67.00 103.00   0.50    0.08    --  107.75 -77.00 -60.00   72
 11  \w     38.00  63.00   0.50    0.08    --  107.75 -57.00-120.00   50
 12  \w     46.00  72.00   0.50    0.08    --  107.75 -77.00-180.00   52
 13  \w    -23.00  23.00   0.50    0.05    --   47.57 -19.00-150.00   92
 14  \w    -26.00  22.00   0.50    0.05    --   47.57 -19.00  90.00   96
 15  \w    -26.00  26.00   0.50    0.05    --  -47.57  19.00 -60.00  104
 16  \w    -93.00 -44.00   0.50    0.05    --  -47.57 124.00-177.00   98
 17  \w    -97.00 -70.00   0.50    0.05    --  -47.57 147.00 -11.00   54
 18  \w   -105.00 -79.00   0.50    0.08    -- -100.00 147.00 -11.00   52
 19  \w   -122.00 -65.00   0.50    0.08    -- -100.00 140.00  85.57  114
 20  \w   -112.00 -46.00   0.50    0.08    -- -100.00 125.00 120.00  132
 21  \w    -64.00 -27.00   0.50    0.08    -- -100.00  57.00 -30.00   74
 22  \w   -172.00 -85.00   0.50    0.08    -- -100.00 -57.00 150.00  174
 23  \w   -115.00 -80.00   0.50    0.08    -- -100.00 -77.00 120.00   70
 24  \w   -172.00-126.00   0.50    0.08    -- -100.00 -77.00 120.00   92
 25  \w   -118.00 -89.00   0.50    0.05    --  -47.57-147.00 -61.00   58
;
_diffrn_measurement_device 'four-circle diffractometer'
_diffrn_measurement_device_type 'ROD, Synergy Custom system, HyPix'
_diffrn_measurement_method '\w scans'
_diffrn_orient_matrix_type 'CrysAlisPro convention (1999,Acta A55,543-557)'
_diffrn_orient_matrix_UB_11 -0.0835033000
_diffrn_orient_matrix_UB_12 0.1118992000
_diffrn_orient_matrix_UB_13 -0.0089097000
_diffrn_orient_matrix_UB_21 -0.1097285000
_diffrn_orient_matrix_UB_22 -0.0837289000
_diffrn_orient_matrix_UB_23 0.0085979000
_diffrn_orient_matrix_UB_31 0.0134444000
_diffrn_orient_matrix_UB_32 0.0114650000
_diffrn_orient_matrix_UB_33 0.1506373000
_diffrn_radiation_monochromator mirror
_diffrn_radiation_probe x-ray
_diffrn_radiation_type 'Cu K\a'
_diffrn_radiation_wavelength 1.54184
_diffrn_reflns_av_R_equivalents 0.0342
_diffrn_reflns_av_unetI/netI 0.0312
_diffrn_reflns_Laue_measured_fraction_full 0.999
_diffrn_reflns_Laue_measured_fraction_max 0.944
_diffrn_reflns_limit_h_max 14
_diffrn_reflns_limit_h_min -14
_diffrn_reflns_limit_k_max 13
_diffrn_reflns_limit_k_min -13
_diffrn_reflns_limit_l_max 12
_diffrn_reflns_limit_l_min -10
_diffrn_reflns_number 8622
_diffrn_reflns_point_group_measured_fraction_full 0.999
_diffrn_reflns_point_group_measured_fraction_max 0.944
_diffrn_reflns_theta_full 67.684
_diffrn_reflns_theta_max 77.566
_diffrn_reflns_theta_min 3.975
_diffrn_source 'Rotating-anode X-ray tube'
_diffrn_source_type 'Rigaku (Cu) X-ray Source'
_exptl_absorpt_coefficient_mu 2.024
_exptl_absorpt_correction_T_max 1.00000
_exptl_absorpt_correction_T_min 0.48240
_exptl_absorpt_correction_type multi-scan
_exptl_absorpt_process_details
;
CrysAlisPro 1.171.41.113a (Rigaku Oxford Diffraction, 2021)
Empirical absorption correction using spherical harmonics,
implemented in SCALE3 ABSPACK scaling algorithm.
;
_exptl_crystal_colour 'clear light colourless'
_exptl_crystal_colour_lustre clear
_exptl_crystal_colour_modifier light
_exptl_crystal_colour_primary colourless
_exptl_crystal_density_diffrn 1.187
_exptl_crystal_description needle
_exptl_crystal_F_000 488
_exptl_crystal_size_max 0.25
_exptl_crystal_size_mid 0.14
_exptl_crystal_size_min 0.12
_refine_diff_density_max 0.634
_refine_diff_density_min -0.375
_refine_diff_density_rms 0.069
_refine_ls_extinction_method none
_refine_ls_goodness_of_fit_ref 1.076
_refine_ls_hydrogen_treatment constr
_refine_ls_matrix_type full
_refine_ls_number_parameters 136
_refine_ls_number_reflns 2508
_refine_ls_number_restraints 0
_refine_ls_restrained_S_all 1.076
_refine_ls_R_factor_all 0.0520
_refine_ls_R_factor_gt 0.0499
_refine_ls_shift/su_max 0.000
_refine_ls_shift/su_mean 0.000
_refine_ls_structure_factor_coef Fsqd
_refine_ls_weighting_details 'w=1/[\s^2^(Fo^2^)+(0.0752P)^2^+0.9405P] where P=(Fo^2^+2Fc^2^)/3'
_refine_ls_weighting_scheme calc
_refine_ls_wR_factor_gt 0.1359
_refine_ls_wR_factor_ref 0.1377
_reflns_Friedel_coverage 0.000
_reflns_number_gt 2346
_reflns_number_total 2508
_reflns_threshold_expression 'I > 2\s(I)'
_cod_data_source_file d2cc04210j2.cif
_cod_data_source_block tangshizhong2_0425_auto
_cod_database_code 7130710
_shelx_shelxl_version_number 2018/3
_shelx_space_group_comment
;
The symmetry employed for this shelxl refinement is uniquely defined
by the following loop, which should always be used as a source of
symmetry information in preference to the above space-group names.
They are only intended as comments.
;
_reflns_odcompleteness_completeness 99.92
_reflns_odcompleteness_iscentric 1
_reflns_odcompleteness_theta 66.97
_olex2_refinement_description
;
1. Fixed Uiso
 At 1.2 times of:
  All C(H) groups, All C(H,H) groups, All N(H) groups
2.a Ternary CH refined with riding coordinates:
 C1(H1A), C5(H5), C7(H7), C9(H9)
2.b Secondary CH2 refined with riding coordinates:
 C2(H2A,H2B), C3(H3A,H3B), C4(H4A,H4B), C6(H6A,H6B), C10(H10A,H10B), C11(H11A,
 H11B), C12(H12A,H12B), C13(H13A,H13B)
2.c Aromatic/amide H refined with riding coordinates:
 N1(H1)
;
_olex2_submission_special_instructions 'No special instructions were received'
_oxdiff_exptl_absorpt_empirical_details
;
Empirical correction (ABSPACK) includes:
- Absorption correction using spherical harmonics
- Frame scaling
;
_oxdiff_exptl_absorpt_empirical_full_max 2.678
_oxdiff_exptl_absorpt_empirical_full_min 0.473

loop_
_space_group_symop_operation_xyz
'x, y, z'
'-x, y+1/2, -z+1/2'
'-x, -y, -z'
'x, -y-1/2, z-1/2'

loop_
_atom_site_label
_atom_site_type_symbol
_atom_site_fract_x
_atom_site_fract_y
_atom_site_fract_z
_atom_site_U_iso_or_equiv
_atom_site_adp_type
_atom_site_occupancy
_atom_site_site_symmetry_order
_atom_site_calc_flag
_atom_site_refinement_flags_posn
_atom_site_refinement_flags_adp
_atom_site_refinement_flags_occupancy
_atom_site_disorder_assembly
_atom_site_disorder_group
S1 S 0.53442(4) 0.37625(4) 0.35741(4) 0.02443(18) Uani 1 1 d . . . . .
N1 N 0.58374(13) 0.30337(14) 0.60218(14) 0.0207(3) Uani 1 1 d . . . . .
H1 H 0.565834 0.259899 0.670048 0.025 Uiso 1 1 calc R U . . .
C1 C 0.69026(16) 0.38065(16) 0.61766(17) 0.0203(4) Uani 1 1 d . . . . .
H1A H 0.677368 0.455151 0.562050 0.024 Uiso 1 1 calc R U . . .
C2 C 0.72409(17) 0.4177(2) 0.76193(18) 0.0278(4) Uani 1 1 d . . . . .
H2A H 0.712781 0.506149 0.774579 0.033 Uiso 1 1 calc R U . . .
H2B H 0.675197 0.372591 0.822058 0.033 Uiso 1 1 calc R U . . .
C3 C 0.92954(18) 0.4632(2) 0.6963(2) 0.0342(5) Uani 1 1 d . . . . .
H3A H 1.016852 0.456380 0.722012 0.041 Uiso 1 1 calc R U . . .
H3B H 0.905289 0.549702 0.700240 0.041 Uiso 1 1 calc R U . . .
C4 C 0.8965(2) 0.4086(2) 0.5564(2) 0.0395(5) Uani 1 1 d . . . . .
H4A H 0.862746 0.471696 0.494756 0.047 Uiso 1 1 calc R U . . .
H4B H 0.967780 0.371586 0.520895 0.047 Uiso 1 1 calc R U . . .
C5 C 0.80271(18) 0.3123(2) 0.5806(2) 0.0319(5) Uani 1 1 d . . . . .
H5 H 0.787876 0.250621 0.509160 0.038 Uiso 1 1 calc R U . . .
C6 C 0.85376(18) 0.2604(2) 0.7153(2) 0.0335(5) Uani 1 1 d . . . . .
H6A H 0.798835 0.201335 0.752311 0.040 Uiso 1 1 calc R U . . .
H6B H 0.934834 0.224402 0.712748 0.040 Uiso 1 1 calc R U . . .
C7 C 0.85597(18) 0.3829(2) 0.7844(2) 0.0311(5) Uani 1 1 d . . . . .
H7 H 0.888085 0.380432 0.878694 0.037 Uiso 1 1 calc R U . . .
C8 C 0.51242(16) 0.29462(16) 0.49241(17) 0.0202(4) Uani 1 1 d . . . . .
C9 C 0.40773(17) 0.20774(18) 0.49793(18) 0.0253(4) Uani 1 1 d . . . . .
H9 H 0.417247 0.163498 0.583616 0.030 Uiso 1 1 calc R U . . .
C10 C 0.28451(19) 0.2713(2) 0.4861(3) 0.0397(5) Uani 1 1 d . . . . .
H10A H 0.267286 0.307596 0.570991 0.048 Uiso 1 1 calc R U . . .
H10B H 0.281874 0.336283 0.418858 0.048 Uiso 1 1 calc R U . . .
C11 C 0.1947(2) 0.1714(3) 0.4459(3) 0.0566(8) Uani 1 1 d . . . . .
H11A H 0.131988 0.202092 0.379763 0.068 Uiso 1 1 calc R U . . .
H11B H 0.155353 0.141885 0.523000 0.068 Uiso 1 1 calc R U . . .
C12 C 0.2668(2) 0.0681(2) 0.3879(2) 0.0429(6) Uani 1 1 d . . . . .
H12A H 0.264128 -0.006284 0.442183 0.052 Uiso 1 1 calc R U . . .
H12B H 0.233038 0.048755 0.297557 0.052 Uiso 1 1 calc R U . . .
C13 C 0.3947(2) 0.1135(2) 0.3872(2) 0.0335(5) Uani 1 1 d . . . . .
H13A H 0.407973 0.151319 0.301841 0.040 Uiso 1 1 calc R U . . .
H13B H 0.452774 0.046020 0.404294 0.040 Uiso 1 1 calc R U . . .

loop_
_atom_site_aniso_label
_atom_site_aniso_U_11
_atom_site_aniso_U_22
_atom_site_aniso_U_33
_atom_site_aniso_U_23
_atom_site_aniso_U_13
_atom_site_aniso_U_12
S1 0.0334(3) 0.0275(3) 0.0119(3) 0.00119(15) -0.00066(18) 0.00396(17)
N1 0.0248(7) 0.0241(8) 0.0124(6) 0.0018(6) -0.0023(5) -0.0036(6)
C1 0.0225(8) 0.0228(9) 0.0152(8) 0.0002(6) 0.0004(6) -0.0019(7)
C2 0.0294(10) 0.0345(11) 0.0188(9) -0.0018(8) -0.0011(7) -0.0078(8)
C3 0.0236(9) 0.0415(12) 0.0366(11) 0.0069(9) -0.0020(8) -0.0076(8)
C4 0.0317(11) 0.0507(14) 0.0373(12) 0.0049(10) 0.0103(9) -0.0042(10)
C5 0.0289(10) 0.0356(11) 0.0316(10) -0.0059(9) 0.0050(8) -0.0001(9)
C6 0.0248(10) 0.0332(11) 0.0422(12) 0.0099(9) 0.0018(8) 0.0027(8)
C7 0.0283(10) 0.0368(12) 0.0270(10) 0.0049(8) -0.0046(8) -0.0047(8)
C8 0.0239(8) 0.0216(9) 0.0147(8) -0.0027(6) -0.0013(6) 0.0026(7)
C9 0.0281(9) 0.0267(10) 0.0197(8) -0.0002(7) -0.0052(7) -0.0039(8)
C10 0.0273(10) 0.0362(12) 0.0552(14) -0.0111(10) 0.0021(9) -0.0016(9)
C11 0.0315(12) 0.0469(15) 0.089(2) -0.0090(15) -0.0101(13) -0.0063(11)
C12 0.0446(13) 0.0411(13) 0.0413(13) -0.0077(10) -0.0066(10) -0.0160(11)
C13 0.0376(11) 0.0293(11) 0.0320(11) -0.0082(8) -0.0062(9) -0.0023(8)

loop_
_atom_type_symbol
_atom_type_description
_atom_type_scat_dispersion_real
_atom_type_scat_dispersion_imag
_atom_type_scat_source
C C 0.0181 0.0091 'International Tables Vol C Tables 4.2.6.8 and 6.1.1.4'
H H 0.0000 0.0000 'International Tables Vol C Tables 4.2.6.8 and 6.1.1.4'
N N 0.0311 0.0180 'International Tables Vol C Tables 4.2.6.8 and 6.1.1.4'
S S 0.3331 0.5567 'International Tables Vol C Tables 4.2.6.8 and 6.1.1.4'

loop_
_geom_angle_atom_site_label_1
_geom_angle_atom_site_label_2
_geom_angle_atom_site_label_3
_geom_angle
_geom_angle_site_symmetry_1
_geom_angle_site_symmetry_3
_geom_angle_publ_flag
C1 N1 H1 118.0 . . ?
C8 N1 H1 118.0 . . ?
C8 N1 C1 124.01(15) . . ?
N1 C1 H1A 109.8 . . ?
N1 C1 C2 112.70(14) . . ?
N1 C1 C5 111.37(15) . . ?
C2 C1 H1A 109.8 . . ?
C5 C1 H1A 109.8 . . ?
C5 C1 C2 103.13(15) . . ?
C1 C2 H2A 111.1 . . ?
C1 C2 H2B 111.1 . . ?
H2A C2 H2B 109.1 . . ?
C7 C2 C1 103.37(16) . . ?
C7 C2 H2A 111.1 . . ?
C7 C2 H2B 111.1 . . ?
H3A C3 H3B 109.1 . . ?
C4 C3 H3A 111.2 . . ?
C4 C3 H3B 111.2 . . ?
C7 C3 H3A 111.2 . . ?
C7 C3 H3B 111.2 . . ?
C7 C3 C4 102.69(17) . . ?
C3 C4 H4A 111.1 . . ?
C3 C4 H4B 111.1 . . ?
H4A C4 H4B 109.1 . . ?
C5 C4 C3 103.18(17) . . ?
C5 C4 H4A 111.1 . . ?
C5 C4 H4B 111.1 . . ?
C1 C5 H5 115.1 . . ?
C1 C5 C6 101.80(16) . . ?
C4 C5 C1 106.78(18) . . ?
C4 C5 H5 115.1 . . ?
C4 C5 C6 101.23(17) . . ?
C6 C5 H5 115.1 . . ?
C5 C6 H6A 112.8 . . ?
C5 C6 H6B 112.8 . . ?
H6A C6 H6B 110.3 . . ?
C7 C6 C5 94.42(16) . . ?
C7 C6 H6A 112.8 . . ?
C7 C6 H6B 112.8 . . ?
C2 C7 C3 108.99(17) . . ?
C2 C7 C6 100.13(16) . . ?
C2 C7 H7 114.5 . . ?
C3 C7 H7 114.5 . . ?
C6 C7 C3 102.81(18) . . ?
C6 C7 H7 114.5 . . ?
N1 C8 S1 122.57(14) . . ?
N1 C8 C9 115.07(15) . . ?
C9 C8 S1 122.34(13) . . ?
C8 C9 H9 108.4 . . ?
C8 C9 C10 113.51(17) . . ?
C8 C9 C13 114.99(17) . . ?
C10 C9 H9 108.4 . . ?
C13 C9 H9 108.4 . . ?
C13 C9 C10 102.81(16) . . ?
C9 C10 H10A 110.8 . . ?
C9 C10 H10B 110.8 . . ?
H10A C10 H10B 108.8 . . ?
C11 C10 C9 104.95(19) . . ?
C11 C10 H10A 110.8 . . ?
C11 C10 H10B 110.8 . . ?
C10 C11 H11A 110.5 . . ?
C10 C11 H11B 110.5 . . ?
C10 C11 C12 106.4(2) . . ?
H11A C11 H11B 108.6 . . ?
C12 C11 H11A 110.5 . . ?
C12 C11 H11B 110.5 . . ?
C11 C12 H12A 110.4 . . ?
C11 C12 H12B 110.4 . . ?
H12A C12 H12B 108.6 . . ?
C13 C12 C11 106.50(19) . . ?
C13 C12 H12A 110.4 . . ?
C13 C12 H12B 110.4 . . ?
C9 C13 H13A 110.9 . . ?
C9 C13 H13B 110.9 . . ?
C12 C13 C9 104.37(18) . . ?
C12 C13 H13A 110.9 . . ?
C12 C13 H13B 110.9 . . ?
H13A C13 H13B 108.9 . . ?

loop_
_geom_bond_atom_site_label_1
_geom_bond_atom_site_label_2
_geom_bond_distance
_geom_bond_site_symmetry_2
_geom_bond_publ_flag
S1 C8 1.6828(18) . ?
N1 H1 0.8800 . ?
N1 C1 1.458(2) . ?
N1 C8 1.322(2) . ?
C1 H1A 1.0000 . ?
C1 C2 1.546(2) . ?
C1 C5 1.538(3) . ?
C2 H2A 0.9900 . ?
C2 H2B 0.9900 . ?
C2 C7 1.519(3) . ?
C3 H3A 0.9900 . ?
C3 H3B 0.9900 . ?
C3 C4 1.565(3) . ?
C3 C7 1.547(3) . ?
C4 H4A 0.9900 . ?
C4 H4B 0.9900 . ?
C4 C5 1.523(3) . ?
C5 H5 1.0000 . ?
C5 C6 1.554(3) . ?
C6 H6A 0.9900 . ?
C6 H6B 0.9900 . ?
C6 C7 1.520(3) . ?
C7 H7 1.0000 . ?
C8 C9 1.514(3) . ?
C9 H9 1.0000 . ?
C9 C10 1.538(3) . ?
C9 C13 1.533(3) . ?
C10 H10A 0.9900 . ?
C10 H10B 0.9900 . ?
C10 C11 1.519(3) . ?
C11 H11A 0.9900 . ?
C11 H11B 0.9900 . ?
C11 C12 1.540(4) . ?
C12 H12A 0.9900 . ?
C12 H12B 0.9900 . ?
C12 C13 1.513(3) . ?
C13 H13A 0.9900 . ?
C13 H13B 0.9900 . ?

loop_
_geom_torsion_atom_site_label_1
_geom_torsion_atom_site_label_2
_geom_torsion_atom_site_label_3
_geom_torsion_atom_site_label_4
_geom_torsion
_geom_torsion_site_symmetry_1
_geom_torsion_site_symmetry_2
_geom_torsion_site_symmetry_3
_geom_torsion_site_symmetry_4
_geom_torsion_publ_flag
S1 C8 C9 C10 -65.1(2) . . . . ?
S1 C8 C9 C13 52.9(2) . . . . ?
N1 C1 C2 C7 127.90(17) . . . . ?
N1 C1 C5 C4 161.74(16) . . . . ?
N1 C1 C5 C6 -92.55(18) . . . . ?
N1 C8 C9 C10 113.64(19) . . . . ?
N1 C8 C9 C13 -128.35(18) . . . . ?
C1 N1 C8 S1 -2.0(3) . . . . ?
C1 N1 C8 C9 179.32(16) . . . . ?
C1 C2 C7 C3 65.3(2) . . . . ?
C1 C2 C7 C6 -42.11(19) . . . . ?
C1 C5 C6 C7 -53.38(18) . . . . ?
C2 C1 C5 C4 -77.15(19) . . . . ?
C2 C1 C5 C6 28.56(19) . . . . ?
C3 C4 C5 C1 68.2(2) . . . . ?
C3 C4 C5 C6 -37.9(2) . . . . ?
C4 C3 C7 C2 -73.5(2) . . . . ?
C4 C3 C7 C6 32.1(2) . . . . ?
C4 C5 C6 C7 56.63(19) . . . . ?
C5 C1 C2 C7 7.69(19) . . . . ?
C5 C6 C7 C2 58.30(17) . . . . ?
C5 C6 C7 C3 -54.01(17) . . . . ?
C7 C3 C4 C5 4.1(2) . . . . ?
C8 N1 C1 C2 155.02(17) . . . . ?
C8 N1 C1 C5 -89.6(2) . . . . ?
C8 C9 C10 C11 160.7(2) . . . . ?
C8 C9 C13 C12 -162.00(18) . . . . ?
C9 C10 C11 C12 -20.1(3) . . . . ?
C10 C9 C13 C12 -38.1(2) . . . . ?
C10 C11 C12 C13 -3.7(3) . . . . ?
C11 C12 C13 C9 26.0(3) . . . . ?
C13 C9 C10 C11 35.9(3) . . . . ?
